data_2237907
loop_
_publ_author_name
'Choi, Hong Dae'
'Seo, Pil Ja'
'Lee, Uk'

_publ_section_title
;
 2,5-Dimethyl-3-(4-methylphenylsulfonyl)-1-benzofuran
;
_journal_coeditor_code IS5267
_journal_issue 5
_journal_name_full 'Acta Crystallographica Section E'
_journal_page_first o817
_journal_paper_doi 10.1107/S1600536813011392
_journal_volume 69
_journal_year 2013
_chemical_formula_iupac 'C17 H16 O3 S'
_chemical_formula_moiety 'C17 H16 O3 S'
_chemical_formula_sum 'C17 H16 O3 S'
_chemical_formula_weight 300.36
_chemical_melting_point_gt 406
_chemical_melting_point_lt 407
_chemical_name_systematic
;
2,5-Dimethyl-3-(4-methylphenylsulfonyl)-1-benzofuran
;
_space_group_IT_number 2
_symmetry_cell_setting triclinic
_symmetry_space_group_name_Hall '-P 1'
_symmetry_space_group_name_H-M 'P -1'
_atom_sites_solution_hydrogens difmap
_atom_sites_solution_primary direct
_atom_sites_solution_secondary difmap
_cell_angle_alpha 114.134(2)
_cell_angle_beta 91.056(2)
_cell_angle_gamma 106.624(2)
_cell_formula_units_Z 2
_cell_length_a 7.3481(3)
_cell_length_b 10.2285(4)
_cell_length_c 11.0625(4)
_cell_measurement_reflns_used 5770
_cell_measurement_temperature 173(2)
_cell_measurement_theta_max 28.29
_cell_measurement_theta_min 2.30
_cell_volume 718.30(5)
_computing_cell_refinement '<i>SAINT</i> (Bruker, 2009)'
_computing_data_collection '<i>APEX2</i> (Bruker, 2009)'
_computing_data_reduction '<i>SAINT</i> (Bruker, 2009)'
_computing_molecular_graphics
;
<i>ORTEP-3</i> for Windows (Farrugia, 2012) and
<i>DIAMOND</i> (Brandenburg, 1998)
;
_computing_publication_material '<i>SHELXL97</i> (Sheldrick, 2008)'
_computing_structure_refinement '<i>SHELXL97</i> (Sheldrick, 2008)'
_computing_structure_solution '<i>SHELXS97</i> (Sheldrick, 2008)'
_diffrn_ambient_temperature 173(2)
_diffrn_detector_area_resol_mean 10.0
_diffrn_measured_fraction_theta_full 0.987
_diffrn_measured_fraction_theta_max 0.987
_diffrn_measurement_device_type 'Bruker SMART APEXII CCD'
_diffrn_measurement_method '\f and \w scans'
_diffrn_radiation_monochromator 'graphite multilayer'
_diffrn_radiation_source 'rotating anode'
_diffrn_radiation_type MoK\a
_diffrn_radiation_wavelength 0.71073
_diffrn_reflns_av_R_equivalents 0.0294
_diffrn_reflns_av_sigmaI/netI 0.0272
_diffrn_reflns_limit_h_max 9
_diffrn_reflns_limit_h_min -9
_diffrn_reflns_limit_k_max 13
_diffrn_reflns_limit_k_min -13
_diffrn_reflns_limit_l_max 14
_diffrn_reflns_limit_l_min -13
_diffrn_reflns_number 13104
_diffrn_reflns_theta_full 28.34
_diffrn_reflns_theta_max 28.34
_diffrn_reflns_theta_min 2.04
_diffrn_standards_number 0
_exptl_absorpt_coefficient_mu 0.232
_exptl_absorpt_correction_T_max 0.7457
_exptl_absorpt_correction_T_min 0.6843
_exptl_absorpt_correction_type multi-scan
_exptl_absorpt_process_details '(<i>SADABS</i>; Bruker, 2009)'
_exptl_crystal_colour colourless
_exptl_crystal_density_diffrn 1.389
_exptl_crystal_density_method 'not measured'
_exptl_crystal_description block
_exptl_crystal_F_000 316
_exptl_crystal_size_max 0.314
_exptl_crystal_size_mid 0.249
_exptl_crystal_size_min 0.118
_refine_diff_density_max 0.389
_refine_diff_density_min -0.465
_refine_ls_extinction_method none
_refine_ls_goodness_of_fit_ref 1.040
_refine_ls_hydrogen_treatment constr
_refine_ls_matrix_type full
_refine_ls_number_parameters 193
_refine_ls_number_reflns 3545
_refine_ls_number_restraints 0
_refine_ls_restrained_S_all 1.040
_refine_ls_R_factor_all 0.0497
_refine_ls_R_factor_gt 0.0411
_refine_ls_shift/su_max 0.000
_refine_ls_shift/su_mean 0.000
_refine_ls_structure_factor_coef Fsqd
_refine_ls_weighting_details 'calc w=1/[\s^2^(Fo^2^)+(0.0460P)^2^+0.3774P] where P=(Fo^2^+2Fc^2^)/3'
_refine_ls_weighting_scheme calc
_refine_ls_wR_factor_gt 0.1023
_refine_ls_wR_factor_ref 0.1082
_reflns_number_gt 2977
_reflns_number_total 3545
_reflns_threshold_expression I>2\s(I)
_cod_data_source_file is5267.cif
_cod_data_source_block I
_cod_database_code 2237907
_cod_database_fobs_code 2237907

loop_
_symmetry_equiv_pos_as_xyz
'x, y, z'
'-x, -y, -z'

loop_
_atom_site_type_symbol
_atom_site_label
_atom_site_fract_x
_atom_site_fract_y
_atom_site_fract_z
_atom_site_U_iso_or_equiv
_atom_site_adp_type
_atom_site_calc_flag
_atom_site_refinement_flags
_atom_site_occupancy
_atom_site_symmetry_multiplicity
S S1 0.50135(6) 0.10427(4) 0.27607(4) 0.02799(12) Uani d . 1 2
O O1 0.81392(17) 0.52143(13) 0.36169(13) 0.0350(3) Uani d . 1 2
O O2 0.38652(17) 0.08356(13) 0.37433(12) 0.0334(3) Uani d . 1 2
O O3 0.40868(17) 0.05919(14) 0.14334(12) 0.0371(3) Uani d . 1 2
C C1 0.6363(2) 0.29425(18) 0.34342(16) 0.0279(3) Uani d . 1 2
C C2 0.6791(2) 0.39740(18) 0.48433(16) 0.0278(3) Uani d . 1 2
C C3 0.6357(2) 0.38832(19) 0.60305(16) 0.0306(3) Uani d . 1 2
H H3 0.5622 0.2948 0.6021 0.037 Uiso calc R 1 2
C C4 0.7017(2) 0.5182(2) 0.72308(17) 0.0353(4) Uani d . 1 2
C C5 0.8078(3) 0.6558(2) 0.72172(19) 0.0400(4) Uani d . 1 2
H H5 0.8498 0.7443 0.8043 0.048 Uiso calc R 1 2
C C6 0.8531(3) 0.6672(2) 0.60581(19) 0.0383(4) Uani d . 1 2
H H6 0.9257 0.7607 0.6063 0.046 Uiso calc R 1 2
C C7 0.7877(2) 0.53589(19) 0.48886(18) 0.0315(4) Uani d . 1 2
C C8 0.7209(2) 0.37347(19) 0.27511(18) 0.0321(4) Uani d . 1 2
C C9 0.6603(3) 0.5108(2) 0.85310(19) 0.0485(5) Uani d . 1 2
H H9A 0.5486 0.4219 0.8355 0.073 Uiso calc R 1 2
H H9B 0.6332 0.6025 0.9126 0.073 Uiso calc R 1 2
H H9C 0.7722 0.5030 0.8960 0.073 Uiso calc R 1 2
C C10 0.7368(3) 0.3328(2) 0.13212(19) 0.0423(4) Uani d . 1 2
H H10A 0.7052 0.4059 0.1067 0.064 Uiso calc R 1 2
H H10B 0.6473 0.2312 0.0770 0.064 Uiso calc R 1 2
H H10C 0.8685 0.3344 0.1178 0.064 Uiso calc R 1 2
C C11 0.6690(2) 0.00704(17) 0.26085(15) 0.0276(3) Uani d . 1 2
C C12 0.7065(3) -0.0350(2) 0.36046(17) 0.0337(4) Uani d . 1 2
H H12 0.6457 -0.0089 0.4380 0.040 Uiso calc R 1 2
C C13 0.8334(3) -0.1156(2) 0.34560(19) 0.0376(4) Uani d . 1 2
H H13 0.8570 -0.1465 0.4128 0.045 Uiso calc R 1 2
C C14 0.9267(2) -0.15207(18) 0.23464(18) 0.0337(4) Uani d . 1 2
C C15 0.8911(3) -0.1045(2) 0.13838(17) 0.0361(4) Uani d . 1 2
H H15 0.9576 -0.1255 0.0634 0.043 Uiso calc R 1 2
C C16 0.7616(3) -0.02729(19) 0.14912(16) 0.0337(4) Uani d . 1 2
H H16 0.7361 0.0020 0.0811 0.040 Uiso calc R 1 2
C C17 1.0609(3) -0.2432(2) 0.2168(2) 0.0441(4) Uani d . 1 2
H H17A 1.1135 -0.2298 0.3047 0.066 Uiso calc R 1 2
H H17B 1.1661 -0.2089 0.1726 0.066 Uiso calc R 1 2
H H17C 0.9903 -0.3505 0.1616 0.066 Uiso calc R 1 2

loop_
_atom_site_aniso_label
_atom_site_aniso_U_11
_atom_site_aniso_U_22
_atom_site_aniso_U_33
_atom_site_aniso_U_12
_atom_site_aniso_U_13
_atom_site_aniso_U_23
S1 0.0275(2) 0.0299(2) 0.0247(2) 0.00481(15) 0.00166(15) 0.01299(16)
O1 0.0319(6) 0.0332(6) 0.0455(7) 0.0079(5) 0.0067(5) 0.0241(6)
O2 0.0318(6) 0.0342(6) 0.0320(6) 0.0048(5) 0.0081(5) 0.0160(5)
O3 0.0362(7) 0.0431(7) 0.0286(6) 0.0086(5) -0.0019(5) 0.0155(5)
C1 0.0249(7) 0.0302(8) 0.0310(8) 0.0082(6) 0.0034(6) 0.0159(6)
C2 0.0234(7) 0.0286(8) 0.0334(8) 0.0098(6) 0.0036(6) 0.0142(6)
C3 0.0289(8) 0.0304(8) 0.0324(8) 0.0097(6) 0.0042(6) 0.0134(7)
C4 0.0335(9) 0.0373(9) 0.0333(9) 0.0161(7) 0.0040(7) 0.0105(7)
C5 0.0375(9) 0.0315(9) 0.0428(10) 0.0139(7) -0.0023(8) 0.0068(8)
C6 0.0315(9) 0.0283(8) 0.0526(11) 0.0088(7) -0.0002(8) 0.0159(8)
C7 0.0259(8) 0.0316(8) 0.0421(9) 0.0108(6) 0.0048(7) 0.0198(7)
C8 0.0275(8) 0.0348(8) 0.0393(9) 0.0101(7) 0.0046(7) 0.0211(7)
C9 0.0560(12) 0.0507(12) 0.0327(10) 0.0198(10) 0.0069(9) 0.0103(9)
C10 0.0434(10) 0.0529(11) 0.0418(10) 0.0139(9) 0.0111(8) 0.0319(9)
C11 0.0290(8) 0.0259(7) 0.0245(7) 0.0040(6) 0.0005(6) 0.0109(6)
C12 0.0381(9) 0.0368(9) 0.0286(8) 0.0088(7) 0.0073(7) 0.0184(7)
C13 0.0413(10) 0.0395(9) 0.0393(9) 0.0111(8) 0.0041(8) 0.0254(8)
C14 0.0318(8) 0.0249(8) 0.0391(9) 0.0034(6) 0.0024(7) 0.0128(7)
C15 0.0407(9) 0.0352(9) 0.0290(8) 0.0114(7) 0.0083(7) 0.0110(7)
C16 0.0413(9) 0.0356(9) 0.0237(8) 0.0104(7) 0.0034(7) 0.0138(7)
C17 0.0402(10) 0.0351(9) 0.0599(12) 0.0123(8) 0.0089(9) 0.0230(9)

loop_
_atom_type_symbol
_atom_type_description
_atom_type_scat_dispersion_real
_atom_type_scat_dispersion_imag
_atom_type_scat_source
C C 0.0033 0.0016 'International Tables Vol C Tables 4.2.6.8 and 6.1.1.4'
H H 0.0000 0.0000 'International Tables Vol C Tables 4.2.6.8 and 6.1.1.4'
O O 0.0106 0.0060 'International Tables Vol C Tables 4.2.6.8 and 6.1.1.4'
S S 0.1246 0.1234 'International Tables Vol C Tables 4.2.6.8 and 6.1.1.4'

loop_
_geom_angle_atom_site_label_1
_geom_angle_atom_site_label_2
_geom_angle_atom_site_label_3
_geom_angle
O2 S1 O3 119.29(7)
O2 S1 C1 106.76(7)
O3 S1 C1 109.07(8)
O2 S1 C11 107.90(7)
O3 S1 C11 107.52(7)
C1 S1 C11 105.50(7)
C8 O1 C7 107.01(12)
C8 C1 C2 107.56(14)
C8 C1 S1 126.87(13)
C2 C1 S1 125.57(12)
C3 C2 C7 119.29(15)
C3 C2 C1 136.09(15)
C7 C2 C1 104.60(15)
C4 C3 C2 118.91(16)
C4 C3 H3 120.5
C2 C3 H3 120.5
C3 C4 C5 119.47(17)
C3 C4 C9 119.97(17)
C5 C4 C9 120.56(17)
C6 C5 C4 122.60(17)
C6 C5 H5 118.7
C4 C5 H5 118.7
C5 C6 C7 116.39(17)
C5 C6 H6 121.8
C7 C6 H6 121.8
O1 C7 C6 126.27(16)
O1 C7 C2 110.39(14)
C6 C7 C2 123.32(17)
C1 C8 O1 110.43(15)
C1 C8 C10 133.95(17)
O1 C8 C10 115.60(15)
C4 C9 H9A 109.5
C4 C9 H9B 109.5
H9A C9 H9B 109.5
C4 C9 H9C 109.5
H9A C9 H9C 109.5
H9B C9 H9C 109.5
C8 C10 H10A 109.5
C8 C10 H10B 109.5
H10A C10 H10B 109.5
C8 C10 H10C 109.5
H10A C10 H10C 109.5
H10B C10 H10C 109.5
C12 C11 C16 120.60(16)
C12 C11 S1 119.59(13)
C16 C11 S1 119.81(12)
C13 C12 C11 119.20(16)
C13 C12 H12 120.4
C11 C12 H12 120.4
C12 C13 C14 121.31(16)
C12 C13 H13 119.3
C14 C13 H13 119.3
C13 C14 C15 118.30(16)
C13 C14 C17 121.26(16)
C15 C14 C17 120.44(17)
C16 C15 C14 121.53(16)
C16 C15 H15 119.2
C14 C15 H15 119.2
C15 C16 C11 119.01(15)
C15 C16 H16 120.5
C11 C16 H16 120.5
C14 C17 H17A 109.5
C14 C17 H17B 109.5
H17A C17 H17B 109.5
C14 C17 H17C 109.5
H17A C17 H17C 109.5
H17B C17 H17C 109.5

loop_
_geom_bond_atom_site_label_1
_geom_bond_atom_site_label_2
_geom_bond_distance
S1 O2 1.4347(12)
S1 O3 1.4360(12)
S1 C1 1.7323(16)
S1 C11 1.7628(16)
O1 C8 1.369(2)
O1 C7 1.376(2)
C1 C8 1.358(2)
C1 C2 1.445(2)
C2 C3 1.390(2)
C2 C7 1.393(2)
C3 C4 1.389(2)
C3 H3 0.9500
C4 C5 1.407(3)
C4 C9 1.503(3)
C5 C6 1.373(3)
C5 H5 0.9500
C6 C7 1.377(2)
C6 H6 0.9500
C8 C10 1.478(2)
C9 H9A 0.9800
C9 H9B 0.9800
C9 H9C 0.9800
C10 H10A 0.9800
C10 H10B 0.9800
C10 H10C 0.9800
C11 C12 1.386(2)
C11 C16 1.388(2)
C12 C13 1.382(2)
C12 H12 0.9500
C13 C14 1.386(3)
C13 H13 0.9500
C14 C15 1.388(2)
C14 C17 1.504(2)
C15 C16 1.378(2)
C15 H15 0.9500
C16 H16 0.9500
C17 H17A 0.9800
C17 H17B 0.9800
C17 H17C 0.9800

loop_
_geom_hbond_atom_site_label_D
_geom_hbond_atom_site_label_H
_geom_hbond_atom_site_label_A
_geom_hbond_site_symmetry_A
_geom_hbond_distance_DH
_geom_hbond_distance_HA
_geom_hbond_distance_DA
_geom_hbond_angle_DHA
C12 H12 O2 2_656 0.95 2.48 3.224(2) 135
C16 H16 O3 2_655 0.95 2.44 3.301(2) 151

loop_
_geom_torsion_atom_site_label_1
_geom_torsion_atom_site_label_2
_geom_torsion_atom_site_label_3
_geom_torsion_atom_site_label_4
_geom_torsion
O2 S1 C1 C8 -159.43(14)
O3 S1 C1 C8 -29.29(17)
C11 S1 C1 C8 85.95(16)
O2 S1 C1 C2 20.64(15)
O3 S1 C1 C2 150.78(13)
C11 S1 C1 C2 -93.98(14)
C8 C1 C2 C3 179.54(18)
S1 C1 C2 C3 -0.5(3)
C8 C1 C2 C7 0.87(17)
S1 C1 C2 C7 -179.19(12)
C7 C2 C3 C4 0.2(2)
C1 C2 C3 C4 -178.31(17)
C2 C3 C4 C5 1.0(2)
C2 C3 C4 C9 -178.75(16)
C3 C4 C5 C6 -1.4(3)
C9 C4 C5 C6 178.35(17)
C4 C5 C6 C7 0.5(3)
C8 O1 C7 C6 -178.12(16)
C8 O1 C7 C2 0.35(17)
C5 C6 C7 O1 179.09(15)
C5 C6 C7 C2 0.8(3)
C3 C2 C7 O1 -179.69(13)
C1 C2 C7 O1 -0.75(17)
C3 C2 C7 C6 -1.2(2)
C1 C2 C7 C6 177.78(15)
C2 C1 C8 O1 -0.70(18)
S1 C1 C8 O1 179.36(11)
C2 C1 C8 C10 177.32(18)
S1 C1 C8 C10 -2.6(3)
C7 O1 C8 C1 0.23(17)
C7 O1 C8 C10 -178.19(14)
O2 S1 C11 C12 -17.41(15)
O3 S1 C11 C12 -147.28(13)
C1 S1 C11 C12 96.42(14)
O2 S1 C11 C16 162.29(13)
O3 S1 C11 C16 32.42(15)
C1 S1 C11 C16 -83.88(14)
C16 C11 C12 C13 -1.8(3)
S1 C11 C12 C13 177.88(13)
C11 C12 C13 C14 1.4(3)
C12 C13 C14 C15 0.6(3)
C12 C13 C14 C17 -178.38(16)
C13 C14 C15 C16 -2.2(3)
C17 C14 C15 C16 176.74(16)
C14 C15 C16 C11 1.8(3)
C12 C11 C16 C15 0.2(2)
S1 C11 C16 C15 -179.48(13)
